data_4109801
loop_
_publ_author_name
'Manabu Wadamoto'
'Eric M. Phillips'
'Troy E. Reynolds'
'Karl A. Scheidt'

_publ_section_title
;
 Enantioselective Synthesis of \a,\a-Disubstituted Cyclopentenes by an
 N-Heterocyclic Carbene-Catalyzed Desymmetrization of 1,3-Diketones
;
_journal_name_full 'Journal of the American Chemical Society'
_journal_page_first 10098
_journal_page_last 10099
_journal_paper_doi 10.1021/ja073987e
_journal_volume 129
_journal_year 2007
_chemical_formula_sum 'C16 H10 N O2'
_chemical_formula_weight 248.25
_chemical_name_systematic
; 
 ? 
;
_space_group_IT_number 14
_symmetry_cell_setting monoclinic
_symmetry_space_group_name_Hall '-P 2yn'
_symmetry_space_group_name_H-M 'P 1 21/n 1'
_atom_sites_solution_hydrogens geom
_atom_sites_solution_primary direct
_atom_sites_solution_secondary difmap
_audit_creation_method SHELXL-97
_cell_angle_alpha 90.00
_cell_angle_beta 90.927(9)
_cell_angle_gamma 90.00
_cell_formula_units_Z 4
_cell_length_a 11.101(6)
_cell_length_b 7.937(4)
_cell_length_c 14.958(8)
_cell_measurement_reflns_used 2776
_cell_measurement_temperature 153(2)
_cell_measurement_theta_max 2.27
_cell_measurement_theta_min 27.75
_cell_volume 1317.8(12)
_computing_cell_refinement 'Bruker SMART'
_computing_data_collection 'Bruker SMART'
_computing_data_reduction 'Bruker SAINT'
_computing_molecular_graphics 'Bruker SHELXTL'
_computing_publication_material 'Bruker SHELXTL'
_computing_structure_refinement 'SHELXL-97 (Sheldrick, 1997)'
_computing_structure_solution 'SHELXS-97 (Sheldrick, 1990)'
_diffrn_ambient_temperature 153(2)
_diffrn_measured_fraction_theta_full 0.920
_diffrn_measured_fraction_theta_max 0.920
_diffrn_measurement_device_type 'CCD area detector'
_diffrn_measurement_method 'omega scans'
_diffrn_radiation_monochromator graphite
_diffrn_radiation_source 'fine-focus sealed tube'
_diffrn_radiation_type MoK\a
_diffrn_radiation_wavelength 0.71073
_diffrn_reflns_av_R_equivalents 0.1836
_diffrn_reflns_av_sigmaI/netI 0.1457
_diffrn_reflns_limit_h_max 14
_diffrn_reflns_limit_h_min -14
_diffrn_reflns_limit_k_max 10
_diffrn_reflns_limit_k_min -10
_diffrn_reflns_limit_l_max 19
_diffrn_reflns_limit_l_min -19
_diffrn_reflns_number 10907
_diffrn_reflns_theta_full 28.82
_diffrn_reflns_theta_max 28.82
_diffrn_reflns_theta_min 2.27
_exptl_absorpt_coefficient_mu 0.083
_exptl_absorpt_correction_type none
_exptl_crystal_colour colorless
_exptl_crystal_density_diffrn 1.251
_exptl_crystal_description plate
_exptl_crystal_F_000 516
_exptl_crystal_size_max 0.441
_exptl_crystal_size_mid 0.204
_exptl_crystal_size_min 0.048
_refine_diff_density_max 0.316
_refine_diff_density_min -0.313
_refine_diff_density_rms 0.069
_refine_ls_extinction_method none
_refine_ls_goodness_of_fit_ref 0.969
_refine_ls_hydrogen_treatment mixed
_refine_ls_matrix_type full
_refine_ls_number_parameters 245
_refine_ls_number_reflns 3164
_refine_ls_number_restraints 0
_refine_ls_restrained_S_all 0.969
_refine_ls_R_factor_all 0.1488
_refine_ls_R_factor_gt 0.0826
_refine_ls_shift/su_max 0.000
_refine_ls_shift/su_mean 0.000
_refine_ls_structure_factor_coef Fsqd
_refine_ls_weighting_details 'calc w=1/[\s^2^(Fo^2^)+(0.0874P)^2^+0.0000P] where P=(Fo^2^+2Fc^2^)/3'
_refine_ls_weighting_scheme calc
_refine_ls_wR_factor_gt 0.1707
_refine_ls_wR_factor_ref 0.1955
_reflns_number_gt 1803
_reflns_number_total 3164
_reflns_threshold_expression >2sigma(I)
_cod_data_source_file ja073987esi20070601_042516.cif
_cod_data_source_block s24um
_cod_original_cell_volume 1317.8(13)
_cod_database_code 4109801

loop_
_symmetry_equiv_pos_as_xyz
'x, y, z'
'-x+1/2, y+1/2, -z+1/2'
'-x, -y, -z'
'x-1/2, -y-1/2, z-1/2'

loop_
_atom_site_label
_atom_site_type_symbol
_atom_site_fract_x
_atom_site_fract_y
_atom_site_fract_z
_atom_site_U_iso_or_equiv
_atom_site_adp_type
_atom_site_occupancy
_atom_site_symmetry_multiplicity
_atom_site_calc_flag
H19 H 0.317(2) 0.392(3) 0.3636(17) 0.017(7) Uiso 1 1 d
H13 H -0.120(4) 0.000(5) 0.307(3) 0.067(12) Uiso 1 1 d
H15 H 0.177(3) -0.080(4) 0.458(2) 0.035(8) Uiso 1 1 d
H9 H 0.338(3) 0.195(4) 0.5795(17) 0.025(7) Uiso 1 1 d
H7 H 0.116(3) 0.531(4) 0.693(2) 0.036(8) Uiso 1 1 d
H6 H 0.097(3) 0.666(4) 0.561(2) 0.041(9) Uiso 1 1 d
H161 H 0.443(3) -0.005(4) 0.304(2) 0.044(9) Uiso 1 1 d
H12 H -0.006(3) 0.183(4) 0.219(2) 0.051(10) Uiso 1 1 d
H8 H 0.244(3) 0.293(4) 0.704(2) 0.031(8) Uiso 1 1 d
H5 H 0.193(3) 0.576(4) 0.436(2) 0.044(9) Uiso 1 1 d
H2 H 0.508(3) 0.451(4) 0.4060(18) 0.033(8) Uiso 1 1 d
H1 H 0.588(3) 0.249(3) 0.3077(19) 0.026(7) Uiso 1 1 d
H14 H -0.022(3) -0.137(4) 0.422(2) 0.037(9) Uiso 1 1 d
H3 H 0.346(2) 0.067(3) 0.4350(17) 0.019(7) Uiso 1 1 d
H162 H 0.392(2) 0.165(3) 0.2584(18) 0.021(7) Uiso 1 1 d
H11 H 0.185(2) 0.248(3) 0.2502(17) 0.017(7) Uiso 1 1 d
O1 O 0.59104(19) 0.1271(2) 0.42195(12) 0.0340(5) Uani 1 1 d
C4 C 0.2770(3) 0.3780(3) 0.49348(18) 0.0255(6) Uani 1 1 d
C10 C 0.1997(3) 0.0921(3) 0.35817(18) 0.0268(7) Uani 1 1 d
C19 C 0.3422(3) 0.3223(3) 0.41205(18) 0.0261(6) Uani 1 1 d
C16 C 0.4219(3) 0.1141(4) 0.3137(2) 0.0315(7) Uani 1 1 d
C3 C 0.3267(3) 0.1377(3) 0.38450(17) 0.0270(7) Uani 1 1 d
C2 C 0.4794(3) 0.3432(3) 0.41376(18) 0.0276(7) Uani 1 1 d
C9 C 0.2896(3) 0.2934(4) 0.57422(18) 0.0282(7) Uani 1 1 d
C15 C 0.1370(3) -0.0230(4) 0.40805(19) 0.0321(7) Uani 1 1 d
C12 C 0.0235(3) 0.1292(4) 0.2669(2) 0.0340(8) Uani 1 1 d
C11 C 0.1421(3) 0.1661(4) 0.28545(18) 0.0308(7) Uani 1 1 d
C8 C 0.2328(3) 0.3516(4) 0.6490(2) 0.0335(7) Uani 1 1 d
C5 C 0.2031(3) 0.5171(4) 0.4904(2) 0.0330(7) Uani 1 1 d
C13 C -0.0387(3) 0.0177(4) 0.3175(2) 0.0340(7) Uani 1 1 d
C7 C 0.1613(3) 0.4927(4) 0.6453(2) 0.0392(8) Uani 1 1 d
C6 C 0.1462(3) 0.5742(4) 0.5655(2) 0.0394(8) Uani 1 1 d
C14 C 0.0184(3) -0.0606(4) 0.3881(2) 0.0367(8) Uani 1 1 d
C1 C 0.5277(3) 0.2139(3) 0.34758(19) 0.0304(7) Uani 1 1 d
O2 O 0.57172(18) 0.2446(2) 0.55929(13) 0.0328(5) Uani 1 1 d
C17 C 0.5502(3) 0.2426(3) 0.4817(2) 0.0278(6) Uani 1 1 d

loop_
_atom_site_aniso_label
_atom_site_aniso_U_11
_atom_site_aniso_U_22
_atom_site_aniso_U_33
_atom_site_aniso_U_23
_atom_site_aniso_U_13
_atom_site_aniso_U_12
O1 0.0352(13) 0.0316(11) 0.0351(12) -0.0011(9) -0.0062(9) 0.0050(9)
C4 0.0268(16) 0.0222(13) 0.0273(14) -0.0017(11) -0.0065(12) -0.0058(12)
C10 0.0349(17) 0.0206(13) 0.0245(14) -0.0042(11) -0.0070(12) 0.0012(12)
C19 0.0339(18) 0.0211(13) 0.0230(14) 0.0024(11) -0.0061(12) 0.0013(12)
C16 0.0398(19) 0.0279(15) 0.0268(16) -0.0040(12) -0.0039(13) 0.0030(14)
C3 0.0376(18) 0.0247(14) 0.0184(13) 0.0012(11) -0.0059(12) -0.0029(12)
C2 0.0356(18) 0.0190(13) 0.0282(14) 0.0010(11) -0.0026(12) -0.0025(12)
C9 0.0266(17) 0.0305(15) 0.0274(15) -0.0022(12) -0.0056(12) -0.0022(13)
C15 0.0415(19) 0.0304(16) 0.0242(15) 0.0024(12) -0.0084(13) -0.0017(14)
C12 0.043(2) 0.0326(16) 0.0262(15) -0.0037(13) -0.0149(14) 0.0003(14)
C11 0.0412(19) 0.0270(15) 0.0239(14) 0.0003(12) -0.0048(13) -0.0025(14)
C8 0.0363(18) 0.0390(17) 0.0252(15) -0.0010(13) -0.0041(13) -0.0069(15)
C5 0.0403(19) 0.0266(15) 0.0319(16) 0.0008(12) -0.0044(14) 0.0016(14)
C13 0.0320(19) 0.0364(17) 0.0335(16) -0.0091(13) -0.0083(14) -0.0009(14)
C7 0.040(2) 0.0401(18) 0.0379(18) -0.0121(14) 0.0118(15) -0.0083(16)
C6 0.045(2) 0.0283(16) 0.0451(19) -0.0014(14) 0.0021(16) 0.0056(15)
C14 0.042(2) 0.0390(17) 0.0293(16) 0.0003(14) -0.0043(14) -0.0094(15)
C1 0.0365(19) 0.0283(15) 0.0264(15) 0.0028(12) -0.0002(13) 0.0036(13)
O2 0.0378(13) 0.0319(11) 0.0285(12) 0.0028(9) -0.0090(9) 0.0002(9)
C17 0.0217(16) 0.0249(14) 0.0369(17) 0.0017(12) 0.0001(12) -0.0024(12)

loop_
_atom_type_symbol
_atom_type_description
_atom_type_scat_dispersion_real
_atom_type_scat_dispersion_imag
_atom_type_scat_source
C C 0.0033 0.0016 'International Tables Vol C Tables 4.2.6.8 and 6.1.1.4'
H H 0.0000 0.0000 'International Tables Vol C Tables 4.2.6.8 and 6.1.1.4'
N N 0.0061 0.0033 'International Tables Vol C Tables 4.2.6.8 and 6.1.1.4'
O O 0.0106 0.0060 'International Tables Vol C Tables 4.2.6.8 and 6.1.1.4'

loop_
_geom_angle_atom_site_label_1
_geom_angle_atom_site_label_2
_geom_angle_atom_site_label_3
_geom_angle
C17 O1 C1 91.2(2)
C5 C4 C9 118.0(3)
C5 C4 C19 120.5(3)
C9 C4 C19 121.6(3)
C15 C10 C11 118.5(3)
C15 C10 C3 119.9(2)
C11 C10 C3 121.6(3)
C4 C19 C3 116.7(2)
C4 C19 C2 116.7(2)
C3 C19 C2 102.5(2)
C1 C16 C3 104.4(2)
C10 C3 C16 116.6(2)
C10 C3 C19 113.7(2)
C16 C3 C19 103.2(2)
C17 C2 C1 84.0(2)
C17 C2 C19 117.5(2)
C1 C2 C19 106.0(2)
C8 C9 C4 120.4(3)
C10 C15 C14 121.1(3)
C13 C12 C11 121.3(3)
C12 C11 C10 119.9(3)
C7 C8 C9 120.9(3)
C6 C5 C4 121.3(3)
C12 C13 C14 119.4(3)
C6 C7 C8 119.0(3)
C7 C6 C5 120.4(3)
C13 C14 C15 119.8(3)
O1 C1 C16 111.7(2)
O1 C1 C2 89.6(2)
C16 C1 C2 107.0(3)
O2 C17 O1 126.1(3)
O2 C17 C2 138.8(3)
O1 C17 C2 95.2(2)

loop_
_geom_bond_atom_site_label_1
_geom_bond_atom_site_label_2
_geom_bond_distance
O1 C17 1.363(3)
O1 C1 1.477(3)
C4 C5 1.376(4)
C4 C9 1.387(4)
C4 C19 1.494(4)
C10 C15 1.376(4)
C10 C11 1.383(4)
C10 C3 1.503(4)
C19 C3 1.531(4)
C19 C2 1.531(4)
C16 C1 1.498(4)
C16 C3 1.520(4)
C2 C17 1.504(4)
C2 C1 1.529(4)
C9 C8 1.373(4)
C15 C14 1.378(4)
C12 C13 1.360(4)
C12 C11 1.373(4)
C8 C7 1.373(5)
C5 C6 1.374(4)
C13 C14 1.372(4)
C7 C6 1.366(5)
O2 C17 1.181(3)
